data_7211440
loop_
_publ_author_name
'd'Agostino, Simone'
'Grepioni, Fabrizia'
'Braga, Dario'
'Moreschi, Daniele'
'Fattori, Valeria'
'Delchiaro, Francesca'
'Di Motta, Simone'
'Negri, Fabrizia'

_publ_section_title
;
 Exciton coupling in molecular salts of 2-(1,8-naphthalimido)ethanoic acid
 and cyclic amines: modulation of the solid-state luminescence
;
_journal_issue 48
_journal_name_full CrystEngComm
_journal_page_first 10470
_journal_paper_doi 10.1039/c3ce41651h
_journal_volume 15
_journal_year 2013
_chemical_formula_sum 'C21 H25 N2 O6.5'
_chemical_formula_weight 409.44
_chemical_name_systematic
;
 ?
;
_space_group_IT_number 2
_symmetry_cell_setting triclinic
_symmetry_space_group_name_Hall '-P 1'
_symmetry_space_group_name_H-M 'P -1'
_atom_sites_solution_hydrogens geom
_atom_sites_solution_primary direct
_atom_sites_solution_secondary difmap
_audit_creation_method SHELXL-97
_cell_angle_alpha 78.083(7)
_cell_angle_beta 79.755(7)
_cell_angle_gamma 81.159(7)
_cell_formula_units_Z 4
_cell_length_a 9.2171(8)
_cell_length_b 13.7702(10)
_cell_length_c 16.1954(14)
_cell_measurement_reflns_used 1847
_cell_measurement_temperature 293(2)
_cell_measurement_theta_max 29.2218
_cell_measurement_theta_min 2.7555
_cell_volume 1964.5(3)
_computing_cell_refinement
;
CrysAlisPro, Oxford Diffraction Ltd.,
Version 1.171.35.21 (release 20-01-2012 CrysAlis171 .NET)
(compiled Jan 23 2012,18:06:46)
;
_computing_data_collection
;
CrysAlisPro, Oxford Diffraction Ltd.,
Version 1.171.35.21 (release 20-01-2012 CrysAlis171 .NET)
(compiled Jan 23 2012,18:06:46)
;
_computing_data_reduction
;
CrysAlisPro, Oxford Diffraction Ltd.,
Version 1.171.35.21 (release 20-01-2012 CrysAlis171 .NET)
(compiled Jan 23 2012,18:06:46)
;
_computing_structure_refinement 'SHELXL-97 (Sheldrick, 2008)'
_computing_structure_solution 'SHELXS-97 (Sheldrick, 2008)'
_diffrn_ambient_temperature 293(2)
_diffrn_detector_area_resol_mean 16.1340
_diffrn_measured_fraction_theta_full 0.997
_diffrn_measured_fraction_theta_max 0.831
_diffrn_measurement_details
;
  1 omega  -17.00   14.00   1.0000   60.0000
omega____ theta____ kappa____ phi______ frames
    -      -17.4392  -99.0000 -150.0000 31

  2 omega  -18.00   12.00   1.0000   60.0000
omega____ theta____ kappa____ phi______ frames
    -      -17.4392  -99.0000   60.0000 30

  3 omega    3.00   88.00   1.0000   60.0000
omega____ theta____ kappa____ phi______ frames
    -       19.0017   57.0000  -30.0000 85

  4 omega   46.00   95.00   1.0000   60.0000
omega____ theta____ kappa____ phi______ frames
    -       19.0017  179.0000  120.0000 49

  5 omega   -6.00   84.00   1.0000   60.0000
omega____ theta____ kappa____ phi______ frames
    -       19.0017   38.0000 -120.0000 90

  6 omega  -53.00   45.00   1.0000   60.0000
omega____ theta____ kappa____ phi______ frames
    -       19.0017  -38.0000   60.0000 98

;
_diffrn_measurement_device_type 'Xcalibur, Sapphire3'
_diffrn_measurement_method OMEGA-SCAN
_diffrn_radiation_monochromator graphite
_diffrn_radiation_source 'Enhance (Mo) X-ray Source'
_diffrn_radiation_type MoK\a
_diffrn_radiation_wavelength 0.71073
_diffrn_reflns_av_R_equivalents 0.0879
_diffrn_reflns_av_sigmaI/netI 0.3287
_diffrn_reflns_limit_h_max 12
_diffrn_reflns_limit_h_min -12
_diffrn_reflns_limit_k_max 17
_diffrn_reflns_limit_k_min -17
_diffrn_reflns_limit_l_max 19
_diffrn_reflns_limit_l_min -22
_diffrn_reflns_number 15331
_diffrn_reflns_theta_full 25.00
_diffrn_reflns_theta_max 29.29
_diffrn_reflns_theta_min 2.76
_exptl_absorpt_coefficient_mu 0.103
_exptl_absorpt_correction_T_max 1.00000
_exptl_absorpt_correction_T_min 0.69062
_exptl_absorpt_correction_type multi-scan
_exptl_absorpt_process_details
;
CrysAlisPro, Agilent Technologies,
Version 1.171.35.21 (release 20-01-2012 CrysAlis171 .NET)
(compiled Jan 23 2012,18:06:46)
Empirical absorption correction using spherical harmonics,
 implemented in SCALE3 ABSPACK scaling algorithm.
;
_exptl_crystal_colour COLORLESS
_exptl_crystal_density_diffrn 1.384
_exptl_crystal_density_method 'not measured'
_exptl_crystal_description PLATES
_exptl_crystal_F_000 868
_exptl_crystal_size_max 0.1
_exptl_crystal_size_mid 0.08
_exptl_crystal_size_min 0.05
_refine_diff_density_max 0.418
_refine_diff_density_min -0.378
_refine_diff_density_rms 0.053
_refine_ls_extinction_coef 0.0013(5)
_refine_ls_extinction_expression Fc^*^=kFc[1+0.001xFc^2^\l^3^/sin(2\q)]^-1/4^
_refine_ls_extinction_method SHELXL
_refine_ls_goodness_of_fit_ref 0.913
_refine_ls_hydrogen_treatment mixed
_refine_ls_matrix_type full
_refine_ls_number_parameters 567
_refine_ls_number_reflns 8908
_refine_ls_number_restraints 6
_refine_ls_restrained_S_all 0.913
_refine_ls_R_factor_all 0.3463
_refine_ls_R_factor_gt 0.0984
_refine_ls_shift/su_max 0.000
_refine_ls_shift/su_mean 0.000
_refine_ls_structure_factor_coef Fsqd
_refine_ls_weighting_details 'calc w=1/[\s^2^(Fo^2^)+(0.0317P)^2^+1.5334P] where P=(Fo^2^+2Fc^2^)/3'
_refine_ls_weighting_scheme calc
_refine_ls_wR_factor_gt 0.1469
_refine_ls_wR_factor_ref 0.2268
_reflns_number_gt 2203
_reflns_number_total 8908
_reflns_threshold_expression >2\s(I)
_cod_data_source_file c3ce41651h.txt
_cod_data_source_block nmigly1a1abcooh_propanolo_raccolta_1
_cod_depositor_comments
;
The following automatic conversions were performed:

'_symmetry_cell_setting' value 'TRICLINIC' changed to 'triclinic'
according to /home/saulius/struct/CIF-dictionaries/cif_core.dic
dictionary named 'cif_core.dic' version 2.4.2 from 2011-04-26.

Automatic conversion script
Id: cif_fix_values 1891 2012-01-12 08:04:46Z andrius 
;
_cod_original_sg_symbol_H-M P-1
_cod_database_code 7211440

loop_
_symmetry_equiv_pos_as_xyz
'x, y, z'
'-x, -y, -z'

loop_
_atom_site_label
_atom_site_type_symbol
_atom_site_fract_x
_atom_site_fract_y
_atom_site_fract_z
_atom_site_U_iso_or_equiv
_atom_site_adp_type
_atom_site_occupancy
_atom_site_symmetry_multiplicity
_atom_site_calc_flag
_atom_site_refinement_flags
C1 C 0.1405(8) 0.6301(5) -0.0350(5) 0.067(2) Uani 1 1 d .
H1 H 0.0553 0.6074 -0.0013 0.081 Uiso 1 1 calc R
C2 C 0.1401(10) 0.6714(6) -0.1226(6) 0.081(3) Uani 1 1 d .
H2 H 0.0535 0.6762 -0.1459 0.097 Uiso 1 1 calc R
C3 C 0.2627(11) 0.7039(6) -0.1728(6) 0.084(3) Uani 1 1 d .
H3 H 0.2602 0.7297 -0.2304 0.101 Uiso 1 1 calc R
C4 C 0.3949(10) 0.6992(5) -0.1385(6) 0.067(2) Uani 1 1 d .
C5 C 0.5280(12) 0.7319(6) -0.1880(5) 0.083(3) Uani 1 1 d .
H5 H 0.5292 0.7601 -0.2455 0.100 Uiso 1 1 calc R
C6 C 0.6508(11) 0.7225(6) -0.1532(6) 0.090(3) Uani 1 1 d .
H6 H 0.7363 0.7444 -0.1871 0.108 Uiso 1 1 calc R
C7 C 0.6556(9) 0.6810(6) -0.0674(6) 0.072(2) Uani 1 1 d .
H7 H 0.7430 0.6747 -0.0446 0.086 Uiso 1 1 calc R
C8 C 0.5292(8) 0.6496(5) -0.0175(5) 0.0511(19) Uani 1 1 d .
C9 C 0.3969(8) 0.6568(5) -0.0508(5) 0.050(2) Uani 1 1 d .
C10 C 0.2678(8) 0.6238(5) 0.0000(5) 0.054(2) Uani 1 1 d .
C11 C 0.2653(8) 0.5820(5) 0.0911(5) 0.050(2) Uani 1 1 d .
C12 C 0.5315(8) 0.6063(5) 0.0746(5) 0.054(2) Uani 1 1 d .
C13 C 0.4099(7) 0.5237(4) 0.2097(4) 0.0506(19) Uani 1 1 d .
H13A H 0.5068 0.4847 0.2116 0.061 Uiso 1 1 calc R
H13B H 0.3364 0.4770 0.2262 0.061 Uiso 1 1 calc R
C14 C 0.3859(6) 0.5903(5) 0.2761(4) 0.0405(16) Uani 1 1 d .
C15 C -0.1977(13) 1.1597(6) -0.1041(6) 0.099(4) Uani 1 1 d .
H15 H -0.1773 1.1870 -0.1619 0.119 Uiso 1 1 calc R
C16 C -0.0839(11) 1.1454(5) -0.0543(5) 0.067(2) Uani 1 1 d .
C17 C 0.0596(11) 1.1696(5) -0.0832(6) 0.079(3) Uani 1 1 d .
H17 H 0.0861 1.1950 -0.1409 0.095 Uiso 1 1 calc R
C18 C 0.1608(11) 1.1576(6) -0.0310(7) 0.090(3) Uani 1 1 d .
H18 H 0.2553 1.1756 -0.0527 0.108 Uiso 1 1 calc R
C19 C 0.1255(8) 1.1178(5) 0.0566(6) 0.066(2) Uani 1 1 d .
H19 H 0.1967 1.1077 0.0926 0.080 Uiso 1 1 calc R
C20 C -0.0151(7) 1.0942(4) 0.0877(5) 0.0450(17) Uani 1 1 d .
C21 C -0.1213(8) 1.1064(4) 0.0343(4) 0.0424(17) Uani 1 1 d .
C22 C -0.2641(8) 1.0807(4) 0.0678(5) 0.0476(19) Uani 1 1 d .
C23 C -0.3722(9) 1.0932(5) 0.0157(6) 0.079(3) Uani 1 1 d .
H23 H -0.4664 1.0746 0.0374 0.094 Uiso 1 1 calc R
C24 C -0.3343(12) 1.1357(7) -0.0723(7) 0.093(4) Uani 1 1 d .
H24 H -0.4059 1.1469 -0.1081 0.112 Uiso 1 1 calc R
C25 C -0.3039(8) 1.0402(5) 0.1589(5) 0.056(2) Uani 1 1 d .
C26 C -0.0508(7) 1.0571(4) 0.1792(4) 0.0424(17) Uani 1 1 d .
C27 C -0.2349(7) 1.0025(4) 0.3027(4) 0.0558(19) Uani 1 1 d .
H27A H -0.3379 1.0282 0.3186 0.067 Uiso 1 1 calc R
H27B H -0.1754 1.0333 0.3315 0.067 Uiso 1 1 calc R
C28 C -0.2163(8) 0.8903(5) 0.3363(5) 0.0513(19) Uani 1 1 d .
C29 C 0.2493(7) 0.9342(4) -0.5368(4) 0.0457(18) Uani 1 1 d .
H29 H 0.2285 0.9845 -0.5000 0.055 Uiso 1 1 calc R
C30 C 0.1038(7) 0.9010(5) -0.5484(5) 0.079(3) Uani 1 1 d .
H30A H 0.0482 0.9546 -0.5833 0.095 Uiso 1 1 calc R
H30B H 0.0430 0.8834 -0.4935 0.095 Uiso 1 1 calc R
C31 C 0.1457(7) 0.8092(5) -0.5927(5) 0.075(2) Uani 1 1 d .
H31A H 0.1308 0.7485 -0.5511 0.091 Uiso 1 1 calc R
H31B H 0.0828 0.8139 -0.6358 0.091 Uiso 1 1 calc R
C32 C 0.3165(9) 0.9793(5) -0.6253(5) 0.085(3) Uani 1 1 d .
H32A H 0.4152 0.9949 -0.6244 0.102 Uiso 1 1 calc R
H32B H 0.2562 1.0409 -0.6455 0.102 Uiso 1 1 calc R
C33 C 0.3257(8) 0.9047(5) -0.6862(4) 0.072(2) Uani 1 1 d .
H33A H 0.2497 0.9260 -0.7228 0.086 Uiso 1 1 calc R
H33B H 0.4221 0.9015 -0.7219 0.086 Uiso 1 1 calc R
C34 C 0.3510(9) 0.8492(5) -0.5017(5) 0.080(3) Uani 1 1 d .
H34 H 0.4382 0.8738 -0.4899 0.096 Uiso 1 1 calc R
C35 C 0.4007(7) 0.7796(5) -0.5676(4) 0.070(3) Uani 1 1 d .
H35A H 0.5025 0.7869 -0.5940 0.084 Uiso 1 1 calc R
H35B H 0.3962 0.7105 -0.5394 0.084 Uiso 1 1 calc R
C36 C 0.0179(7) 0.4820(5) 0.3523(5) 0.069(2) Uani 1 1 d .
H36A H 0.0623 0.4524 0.4031 0.083 Uiso 1 1 calc R
H36B H 0.0825 0.4604 0.3035 0.083 Uiso 1 1 calc R
C37 C -0.1338(7) 0.4486(4) 0.3605(4) 0.0515(19) Uani 1 1 d .
H37 H -0.1230 0.3756 0.3678 0.062 Uiso 1 1 calc R
C38 C -0.2551(11) 0.4833(5) 0.4359(5) 0.105(4) Uani 1 1 d .
H38 H -0.3534 0.4630 0.4385 0.126 Uiso 1 1 calc R
C39 C -0.2511(9) 0.5988(5) 0.4143(5) 0.091(3) Uani 1 1 d .
H39A H -0.3517 0.6310 0.4108 0.109 Uiso 1 1 calc R
H39B H -0.2183 0.6188 0.4613 0.109 Uiso 1 1 calc R
C40 C -0.1993(8) 0.4932(5) 0.2800(5) 0.071(2) Uani 1 1 d .
H40A H -0.2992 0.4757 0.2862 0.085 Uiso 1 1 calc R
H40B H -0.1398 0.4664 0.2322 0.085 Uiso 1 1 calc R
C41 C -0.2033(9) 0.6069(5) 0.2629(5) 0.083(3) Uani 1 1 d .
H41A H -0.1376 0.6284 0.2105 0.099 Uiso 1 1 calc R
H41B H -0.3032 0.6384 0.2563 0.099 Uiso 1 1 calc R
C42 C 0.0005(7) 0.5952(5) 0.3408(5) 0.078(3) Uani 1 1 d .
H42A H 0.0312 0.6144 0.3888 0.093 Uiso 1 1 calc R
H42B H 0.0638 0.6222 0.2893 0.093 Uiso 1 1 calc R
N1 N -0.1947(6) 1.0341(3) 0.2118(3) 0.0400(13) Uani 1 1 d .
N2 N 0.4022(6) 0.5728(4) 0.1216(3) 0.0437(14) Uani 1 1 d .
N3 N -0.1556(6) 0.6369(4) 0.3349(4) 0.0430(14) Uani 1 1 d D
N4 N 0.3032(6) 0.8055(4) -0.6329(4) 0.0453(14) Uani 1 1 d D
O1 O 0.0370(5) 1.0483(3) 0.2305(3) 0.0688(16) Uani 1 1 d .
O2 O -0.4227(5) 1.0119(4) 0.1920(4) 0.0852(18) Uani 1 1 d .
O3 O -0.1612(5) 0.8344(3) 0.2850(3) 0.0687(15) Uani 1 1 d .
O4 O -0.2532(7) 0.8665(4) 0.4141(3) 0.0936(19) Uani 1 1 d .
O5 O 0.1578(5) 0.5528(4) 0.1385(3) 0.0793(18) Uani 1 1 d .
O6 O 0.6427(5) 0.5988(4) 0.1082(3) 0.0757(17) Uani 1 1 d .
O7 O 0.3535(5) 0.6822(3) 0.2533(3) 0.0564(13) Uani 1 1 d .
O8 O 0.4015(5) 0.5452(3) 0.3496(3) 0.0662(15) Uani 1 1 d .
O9 O -0.1960(6) 0.4488(6) 0.5033(4) 0.123(2) Uani 1 1 d .
H9 H -0.2613 0.4429 0.5450 0.185 Uiso 1 1 calc R
O10 O 0.2707(6) 0.7973(4) -0.4203(3) 0.0787(17) Uani 1 1 d .
H10 H 0.3270 0.7512 -0.3980 0.118 Uiso 1 1 calc R
O1W O -0.2359(8) 0.7596(5) 0.5746(5) 0.110(2) Uani 1 1 d D
O2W O 0.0254(8) 1.2055(5) 0.3244(5) 0.083(2) Uani 1 1 d D
O3W O 0.5171(6) 0.6637(5) -0.3858(4) 0.0724(17) Uani 1 1 d .
H1W H 0.619(11) 0.701(7) -0.402(6) 0.17(4) Uiso 1 1 d .
H2W H 0.536(9) 0.603(6) -0.384(5) 0.12(4) Uiso 1 1 d .
H3N H -0.161(6) 0.7058(16) 0.321(4) 0.07(2) Uiso 1 1 d D
H3W H -0.234(9) 0.803(5) 0.525(3) 0.16(4) Uiso 1 1 d D
H4N H 0.323(7) 0.764(4) -0.672(4) 0.11(3) Uiso 1 1 d D
H4W H -0.163(6) 0.766(5) 0.603(4) 0.13(4) Uiso 1 1 d D
H5W H 0.049(10) 1.153(5) 0.297(6) 0.19(5) Uiso 1 1 d D
H6W H -0.045(9) 1.193(7) 0.357(6) 0.12(5) Uiso 1 1 d .

loop_
_atom_site_aniso_label
_atom_site_aniso_U_11
_atom_site_aniso_U_22
_atom_site_aniso_U_33
_atom_site_aniso_U_23
_atom_site_aniso_U_13
_atom_site_aniso_U_12
C1 0.074(5) 0.067(5) 0.068(6) -0.028(5) -0.025(5) 0.007(4)
C2 0.100(7) 0.073(6) 0.080(8) -0.037(6) -0.050(6) 0.029(6)
C3 0.141(8) 0.062(6) 0.057(7) -0.033(5) -0.047(7) 0.033(6)
C4 0.103(7) 0.043(5) 0.060(6) -0.022(5) -0.014(6) -0.001(5)
C5 0.150(9) 0.057(6) 0.040(6) -0.017(5) -0.014(6) 0.008(6)
C6 0.120(8) 0.077(6) 0.067(7) -0.016(6) 0.001(6) -0.009(6)
C7 0.084(6) 0.070(6) 0.065(7) -0.024(5) -0.009(5) -0.013(5)
C8 0.070(5) 0.042(4) 0.044(5) -0.018(4) -0.007(5) -0.002(4)
C9 0.069(5) 0.041(4) 0.040(5) -0.013(4) -0.019(5) 0.011(4)
C10 0.063(5) 0.049(4) 0.056(6) -0.025(4) -0.023(5) 0.013(4)
C11 0.068(5) 0.035(4) 0.050(6) -0.015(4) -0.015(5) 0.003(4)
C12 0.069(5) 0.046(4) 0.048(5) -0.020(4) -0.013(5) 0.006(4)
C13 0.066(5) 0.041(4) 0.044(5) -0.005(4) -0.013(4) -0.001(3)
C14 0.038(4) 0.041(4) 0.041(4) -0.005(3) -0.007(3) -0.002(3)
C15 0.203(11) 0.055(6) 0.033(6) -0.010(5) -0.036(8) 0.028(8)
C16 0.125(8) 0.029(4) 0.041(6) -0.009(4) -0.007(6) 0.002(5)
C17 0.114(8) 0.043(5) 0.064(7) -0.001(5) 0.036(6) -0.028(5)
C18 0.103(8) 0.064(6) 0.099(9) -0.030(6) 0.023(7) -0.016(5)
C19 0.066(5) 0.051(5) 0.085(7) -0.029(5) 0.003(5) -0.009(4)
C20 0.052(4) 0.036(4) 0.046(5) -0.010(3) 0.003(4) -0.009(3)
C21 0.065(5) 0.024(3) 0.033(4) -0.003(3) 0.003(4) -0.001(3)
C22 0.067(5) 0.033(4) 0.043(5) -0.007(3) -0.020(5) 0.006(4)
C23 0.096(6) 0.056(5) 0.094(8) -0.036(5) -0.040(7) 0.018(5)
C24 0.137(9) 0.072(7) 0.083(9) -0.032(7) -0.061(8) 0.022(7)
C25 0.049(4) 0.033(4) 0.088(7) -0.014(4) -0.010(5) -0.012(4)
C26 0.058(5) 0.027(3) 0.041(5) -0.009(3) -0.001(4) -0.005(3)
C27 0.088(5) 0.042(4) 0.030(5) 0.002(3) 0.007(4) -0.012(4)
C28 0.072(5) 0.040(4) 0.043(5) 0.006(4) -0.017(4) -0.020(4)
C29 0.058(4) 0.043(4) 0.036(4) -0.016(3) -0.007(4) 0.007(3)
C30 0.064(5) 0.076(6) 0.103(7) -0.039(5) -0.006(5) -0.004(4)
C31 0.068(5) 0.075(6) 0.089(7) -0.037(5) 0.012(5) -0.022(4)
C32 0.142(8) 0.044(5) 0.068(7) -0.019(5) -0.002(6) -0.016(5)
C33 0.119(7) 0.044(4) 0.043(5) 0.001(4) -0.001(5) -0.008(4)
C34 0.106(7) 0.069(6) 0.069(6) -0.033(5) -0.041(6) 0.039(5)
C35 0.081(5) 0.066(5) 0.068(6) -0.039(4) -0.030(5) 0.035(4)
C36 0.062(5) 0.046(5) 0.093(7) -0.005(4) -0.010(5) -0.001(4)
C37 0.068(5) 0.028(4) 0.059(5) -0.008(4) -0.005(4) -0.012(3)
C38 0.182(10) 0.055(5) 0.092(8) -0.027(5) -0.099(8) 0.054(6)
C39 0.129(7) 0.043(5) 0.072(7) 0.001(5) 0.027(6) 0.014(5)
C40 0.096(6) 0.057(5) 0.072(6) -0.015(4) -0.027(5) -0.021(4)
C41 0.131(7) 0.058(5) 0.075(6) -0.006(5) -0.063(6) -0.012(5)
C42 0.054(5) 0.046(5) 0.125(8) 0.008(5) -0.008(5) -0.021(4)
N1 0.052(3) 0.028(3) 0.035(4) 0.006(3) 0.003(3) -0.015(3)
N2 0.049(3) 0.051(3) 0.034(4) -0.014(3) -0.012(3) 0.002(3)
N3 0.057(4) 0.030(3) 0.040(4) 0.000(3) -0.009(3) -0.005(3)
N4 0.056(4) 0.037(3) 0.042(4) -0.011(3) -0.005(3) 0.002(3)
O1 0.068(3) 0.081(4) 0.066(4) -0.024(3) -0.028(3) -0.001(3)
O2 0.058(3) 0.085(4) 0.108(5) 0.000(4) -0.004(3) -0.030(3)
O3 0.126(4) 0.029(3) 0.043(3) 0.001(2) -0.002(3) -0.006(3)
O4 0.164(6) 0.070(4) 0.040(4) 0.011(3) -0.007(4) -0.032(4)
O5 0.058(3) 0.105(5) 0.068(4) -0.008(4) 0.001(3) -0.012(3)
O6 0.063(3) 0.097(4) 0.076(4) -0.021(3) -0.026(3) -0.013(3)
O7 0.088(3) 0.043(3) 0.037(3) -0.010(2) -0.015(3) 0.006(3)
O8 0.087(4) 0.070(3) 0.039(3) -0.009(3) -0.017(3) 0.006(3)
O9 0.112(5) 0.117(6) 0.139(7) -0.041(6) -0.006(5) 0.003(5)
O10 0.105(4) 0.077(4) 0.051(4) -0.008(3) -0.017(3) -0.002(3)
O1W 0.142(6) 0.106(5) 0.090(6) 0.044(4) -0.057(5) -0.074(4)
O2W 0.082(5) 0.083(5) 0.093(6) -0.030(4) -0.017(5) -0.014(4)
O3W 0.074(4) 0.060(4) 0.079(4) 0.003(3) -0.015(3) -0.012(3)

loop_
_atom_type_symbol
_atom_type_description
_atom_type_scat_dispersion_real
_atom_type_scat_dispersion_imag
_atom_type_scat_source
C C 0.0030 0.0020 'International Tables Vol C Tables 4.2.6.8 and 6.1.1.4'
H H 0.0000 0.0000 'International Tables Vol C Tables 4.2.6.8 and 6.1.1.4'
N N 0.0060 0.0030 'International Tables Vol C Tables 4.2.6.8 and 6.1.1.4'
O O 0.0110 0.0060 'International Tables Vol C Tables 4.2.6.8 and 6.1.1.4'

loop_
_geom_angle_atom_site_label_1
_geom_angle_atom_site_label_2
_geom_angle_atom_site_label_3
_geom_angle
C10 C1 C2 119.5(8)
C3 C2 C1 121.3(8)
C2 C3 C4 120.5(9)
C5 C4 C3 123.3(9)
C5 C4 C9 118.1(8)
C3 C4 C9 118.6(9)
C6 C5 C4 120.8(9)
C5 C6 C7 122.2(9)
C8 C7 C6 118.7(8)
C7 C8 C9 121.6(7)
C7 C8 C12 119.6(7)
C9 C8 C12 118.8(7)
C8 C9 C10 121.7(7)
C8 C9 C4 118.6(8)
C10 C9 C4 119.7(7)
C1 C10 C9 120.3(7)
C1 C10 C11 118.6(8)
C9 C10 C11 121.1(6)
O5 C11 N2 120.1(7)
O5 C11 C10 124.4(7)
N2 C11 C10 115.5(7)
O6 C12 N2 120.4(7)
O6 C12 C8 122.3(8)
N2 C12 C8 117.3(6)
N2 C13 C14 117.1(5)
O7 C14 O8 126.6(6)
O7 C14 C13 118.8(6)
O8 C14 C13 114.6(5)
C24 C15 C16 122.8(10)
C17 C16 C15 125.6(10)
C17 C16 C21 117.7(8)
C15 C16 C21 116.7(9)
C18 C17 C16 122.2(9)
C17 C18 C19 120.6(9)
C20 C19 C18 118.8(8)
C19 C20 C21 121.2(7)
C19 C20 C26 117.9(7)
C21 C20 C26 120.9(7)
C20 C21 C22 119.9(7)
C20 C21 C16 119.4(7)
C22 C21 C16 120.6(7)
C23 C22 C21 120.8(8)
C23 C22 C25 118.0(8)
C21 C22 C25 121.1(6)
C22 C23 C24 117.8(9)
C15 C24 C23 121.2(10)
O2 C25 N1 117.9(8)
O2 C25 C22 125.1(7)
N1 C25 C22 117.0(7)
O1 C26 N1 117.6(6)
O1 C26 C20 124.0(7)
N1 C26 C20 118.4(6)
N1 C27 C28 116.3(5)
O3 C28 O4 127.6(7)
O3 C28 C27 118.0(6)
O4 C28 C27 114.3(6)
C34 C29 C32 109.6(6)
C34 C29 C30 111.6(6)
C32 C29 C30 104.7(6)
C29 C30 C31 107.2(5)
N4 C31 C30 109.3(5)
C29 C32 C33 109.8(6)
N4 C33 C32 107.6(6)
C29 C34 O10 107.7(6)
C29 C34 C35 109.0(5)
O10 C34 C35 111.9(6)
N4 C35 C34 109.4(5)
C42 C36 C37 108.7(5)
C40 C37 C36 109.2(6)
C40 C37 C38 104.9(5)
C36 C37 C38 115.7(5)
O9 C38 C39 108.2(7)
O9 C38 C37 104.4(7)
C39 C38 C37 100.7(7)
N3 C39 C38 116.1(6)
C37 C40 C41 109.7(5)
N3 C41 C40 109.1(5)
N3 C42 C36 110.5(5)
C26 N1 C25 122.5(6)
C26 N1 C27 119.3(5)
C25 N1 C27 118.2(6)
C12 N2 C11 125.5(6)
C12 N2 C13 116.5(5)
C11 N2 C13 118.0(6)
C42 N3 C41 109.8(5)
C42 N3 C39 109.6(6)
C41 N3 C39 109.0(6)
C35 N4 C31 110.4(6)
C35 N4 C33 110.9(5)
C31 N4 C33 108.0(5)

loop_
_geom_bond_atom_site_label_1
_geom_bond_atom_site_label_2
_geom_bond_distance
C1 C10 1.375(8)
C1 C2 1.416(10)
C2 C3 1.348(11)
C3 C4 1.414(10)
C4 C5 1.421(10)
C4 C9 1.422(9)
C5 C6 1.330(9)
C6 C7 1.395(10)
C7 C8 1.369(9)
C8 C9 1.401(8)
C8 C12 1.489(9)
C9 C10 1.401(9)
C10 C11 1.466(9)
C11 O5 1.206(8)
C11 N2 1.414(7)
C12 O6 1.225(7)
C12 N2 1.383(8)
C13 N2 1.456(7)
C13 C14 1.520(7)
C14 O7 1.248(6)
C14 O8 1.245(7)
C15 C24 1.336(12)
C15 C16 1.402(10)
C16 C17 1.389(10)
C16 C21 1.423(9)
C17 C18 1.337(9)
C18 C19 1.411(10)
C19 C20 1.367(9)
C20 C21 1.388(8)
C20 C26 1.460(8)
C21 C22 1.401(9)
C22 C23 1.385(8)
C22 C25 1.468(9)
C23 C24 1.428(12)
C25 O2 1.213(8)
C25 N1 1.416(7)
C26 O1 1.236(6)
C26 N1 1.396(7)
C27 N1 1.445(7)
C27 C28 1.522(8)
C28 O3 1.239(7)
C28 O4 1.234(8)
C29 C34 1.467(8)
C29 C32 1.502(9)
C29 C30 1.535(8)
C30 C31 1.544(8)
C31 N4 1.479(8)
C32 C33 1.548(8)
C33 N4 1.481(8)
C34 O10 1.492(9)
C34 C35 1.544(8)
C35 N4 1.462(7)
C36 C42 1.518(8)
C36 C37 1.514(8)
C37 C40 1.508(8)
C37 C38 1.600(10)
C38 O9 1.277(7)
C38 C39 1.562(10)
C39 N3 1.471(8)
C40 C41 1.529(8)
C41 N3 1.470(7)
C42 N3 1.477(7)
